data_4324755
loop_
_publ_author_name
'Erin M. Broderick'
'Peter S. Thuy-Boun'
'Neng Guo'
'Carola S. Vogel'
'J\"org Sutter'
'Jeffrey T. Miller'
'Karsten Meyer'
'Paula L. Diaconescu'

_publ_section_title
;
 Synthesis and Characterization of Cerium and Yttrium Alkoxide Complexes
 Supported by Ferrocene-Based Chelating Ligands
;
_journal_name_full 'Inorganic Chemistry'
_journal_page_first 2870
_journal_page_last 2877
_journal_paper_doi 10.1021/ic102076g
_journal_volume 50
_journal_year 2011
_chemical_formula_moiety 'C62 H70 Ce Fe N2 O4 P2, 2(C4 H8 O)'
_chemical_formula_sum 'C70 H86 Ce Fe N2 O6 P2'
_chemical_formula_weight 1309.32
_chemical_name_systematic
; 

 ? 

;
_space_group_IT_number 15
_symmetry_cell_setting monoclinic
_symmetry_space_group_name_Hall '-C 2yc'
_symmetry_space_group_name_H-M 'C 1 2/c 1'
_atom_sites_solution_hydrogens geom
_atom_sites_solution_primary direct
_atom_sites_solution_secondary difmap
_audit_creation_method SHELXL-97
_cell_angle_alpha 90.00
_cell_angle_beta 114.2490(10)
_cell_angle_gamma 90.00
_cell_formula_units_Z 4
_cell_length_a 28.326(3)
_cell_length_b 14.7583(14)
_cell_length_c 16.8906(16)
_cell_measurement_reflns_used 9964
_cell_measurement_temperature 100(2)
_cell_measurement_theta_max 30.61
_cell_measurement_theta_min 3.82
_cell_volume 6438.0(11)
_computing_cell_refinement 'Bruker APEX11'
_computing_data_collection 'Bruker APEX11'
_computing_data_reduction 'Bruker SAINT'
_computing_molecular_graphics 'Bruker SHELXTL'
_computing_publication_material 'Bruker SHELXTL'
_computing_structure_refinement 'SHELXL-97 (Sheldrick, 1997)'
_computing_structure_solution 'SHELXS-97 (Sheldrick, 1990)'
_diffrn_ambient_temperature 100(2)
_diffrn_measured_fraction_theta_full 0.995
_diffrn_measured_fraction_theta_max 0.939
_diffrn_measurement_device_type 'CCD area detector'
_diffrn_measurement_method 'phi and omega scans'
_diffrn_radiation_monochromator graphite
_diffrn_radiation_source 'fine-focus sealed tube'
_diffrn_radiation_type MoK\a
_diffrn_radiation_wavelength 0.71073
_diffrn_reflns_av_R_equivalents 0.0301
_diffrn_reflns_av_sigmaI/netI 0.0327
_diffrn_reflns_limit_h_max 39
_diffrn_reflns_limit_h_min -40
_diffrn_reflns_limit_k_max 20
_diffrn_reflns_limit_k_min -21
_diffrn_reflns_limit_l_max 23
_diffrn_reflns_limit_l_min -24
_diffrn_reflns_number 31601
_diffrn_reflns_theta_full 25.00
_diffrn_reflns_theta_max 30.79
_diffrn_reflns_theta_min 3.68
_exptl_absorpt_coefficient_mu 1.025
_exptl_absorpt_correction_T_max 0.9505
_exptl_absorpt_correction_T_min 0.7909
_exptl_absorpt_correction_type multi-scan
_exptl_absorpt_process_details 'Sadabs (Bruker)'
_exptl_crystal_colour orange
_exptl_crystal_density_diffrn 1.351
_exptl_crystal_description block
_exptl_crystal_F_000 2728
_exptl_crystal_size_max 0.24
_exptl_crystal_size_mid 0.06
_exptl_crystal_size_min 0.05
_refine_diff_density_max 0.688
_refine_diff_density_min -0.363
_refine_diff_density_rms 0.073
_refine_ls_extinction_method none
_refine_ls_goodness_of_fit_ref 1.012
_refine_ls_hydrogen_treatment constr
_refine_ls_matrix_type full
_refine_ls_number_parameters 377
_refine_ls_number_reflns 9462
_refine_ls_number_restraints 0
_refine_ls_restrained_S_all 1.012
_refine_ls_R_factor_all 0.0335
_refine_ls_R_factor_gt 0.0257
_refine_ls_shift/su_max 0.011
_refine_ls_shift/su_mean 0.001
_refine_ls_structure_factor_coef Fsqd
_refine_ls_weighting_details 'calc w=1/[\s^2^(Fo^2^)+(0.0305P)^2^+3.8936P] where P=(Fo^2^+2Fc^2^)/3'
_refine_ls_weighting_scheme calc
_refine_ls_wR_factor_gt 0.0588
_refine_ls_wR_factor_ref 0.0623
_reflns_number_gt 8218
_reflns_number_total 9462
_reflns_threshold_expression >2sigma(I)
_cod_data_source_file ic102076g_si_002_1.cif
_cod_data_source_block 2-Ce(OtBu)2
_cod_original_cell_volume 6438.1(10)
_cod_original_sg_symbol_H-M 'C 2/c'
_cod_database_code 4324755

loop_
_symmetry_equiv_pos_as_xyz
'x, y, z'
'-x, y, -z+1/2'
'x+1/2, y+1/2, z'
'-x+1/2, y+1/2, -z+1/2'
'-x, -y, -z'
'x, -y, z-1/2'
'-x+1/2, -y+1/2, -z'
'x+1/2, -y+1/2, z-1/2'

loop_
_atom_site_label
_atom_site_type_symbol
_atom_site_fract_x
_atom_site_fract_y
_atom_site_fract_z
_atom_site_U_iso_or_equiv
_atom_site_adp_type
_atom_site_occupancy
_atom_site_symmetry_multiplicity
_atom_site_calc_flag
_atom_site_refinement_flags
Ce1 Ce 0.5000 0.733909(8) 0.7500 0.01113(3) Uani 1 2 d S
Fe1 Fe 0.5000 1.00808(2) 0.7500 0.01562(7) Uani 1 2 d S
P1 P 0.368662(14) 0.81278(3) 0.63533(2) 0.01243(7) Uani 1 1 d .
N1 N 0.42525(5) 0.84342(8) 0.70165(8) 0.0149(2) Uani 1 1 d .
O1 O 0.48847(4) 0.72557(7) 0.86451(7) 0.0171(2) Uani 1 1 d .
O2 O 0.42978(4) 0.64466(7) 0.68147(7) 0.0148(2) Uani 1 1 d .
C1 C 0.43668(6) 0.93089(10) 0.73899(10) 0.0156(3) Uani 1 1 d .
C2 C 0.42109(6) 1.01812(11) 0.69820(12) 0.0214(3) Uani 1 1 d .
H2A H 0.3981 1.0290 0.6357 0.026 Uiso 1 1 calc R
C3 C 0.44405(6) 1.08612(11) 0.76255(13) 0.0248(4) Uani 1 1 d .
H3A H 0.4399 1.1531 0.7531 0.030 Uiso 1 1 calc R
C4 C 0.47451(7) 1.04234(12) 0.84214(12) 0.0244(4) Uani 1 1 d .
H4A H 0.4954 1.0732 0.8985 0.029 Uiso 1 1 calc R
C5 C 0.47008(6) 0.94677(11) 0.82809(11) 0.0186(3) Uani 1 1 d .
H5A H 0.4876 0.8992 0.8727 0.022 Uiso 1 1 calc R
C6 C 0.38237(5) 0.63032(10) 0.67580(9) 0.0130(3) Uani 1 1 d .
C7 C 0.34848(6) 0.70533(10) 0.65992(9) 0.0135(3) Uani 1 1 d .
C8 C 0.29890(6) 0.69597(11) 0.65823(10) 0.0166(3) Uani 1 1 d .
H8A H 0.2770 0.7473 0.6484 0.020 Uiso 1 1 calc R
C9 C 0.28207(6) 0.61158(11) 0.67090(11) 0.0191(3) Uani 1 1 d .
H9A H 0.2490 0.6048 0.6721 0.023 Uiso 1 1 calc R
C10 C 0.31399(6) 0.53643(11) 0.68189(10) 0.0173(3) Uani 1 1 d .
H10A H 0.3014 0.4786 0.6886 0.021 Uiso 1 1 calc R
C11 C 0.36344(6) 0.54226(10) 0.68342(9) 0.0141(3) Uani 1 1 d .
C12 C 0.39622(6) 0.45691(10) 0.69161(10) 0.0166(3) Uani 1 1 d .
C13 C 0.44475(6) 0.45902(12) 0.77794(11) 0.0224(3) Uani 1 1 d .
H13A H 0.4649 0.5136 0.7802 0.034 Uiso 1 1 calc R
H13B H 0.4659 0.4052 0.7821 0.034 Uiso 1 1 calc R
H13C H 0.4343 0.4595 0.8265 0.034 Uiso 1 1 calc R
C14 C 0.41132(6) 0.45182(11) 0.61414(11) 0.0204(3) Uani 1 1 d .
H14A H 0.3799 0.4503 0.5600 0.031 Uiso 1 1 calc R
H14B H 0.4317 0.3968 0.6187 0.031 Uiso 1 1 calc R
H14C H 0.4320 0.5051 0.6143 0.031 Uiso 1 1 calc R
C15 C 0.36639(7) 0.37000(11) 0.69186(12) 0.0242(4) Uani 1 1 d .
H15A H 0.3343 0.3676 0.6390 0.036 Uiso 1 1 calc R
H15B H 0.3581 0.3699 0.7428 0.036 Uiso 1 1 calc R
H15C H 0.3878 0.3171 0.6940 0.036 Uiso 1 1 calc R
C16 C 0.47741(6) 0.69785(11) 0.93554(10) 0.0188(3) Uani 1 1 d .
C17 C 0.42176(7) 0.66391(14) 0.90101(12) 0.0288(4) Uani 1 1 d .
H17A H 0.3982 0.7124 0.8682 0.043 Uiso 1 1 calc R
H17B H 0.4136 0.6457 0.9497 0.043 Uiso 1 1 calc R
H17C H 0.4177 0.6118 0.8628 0.043 Uiso 1 1 calc R
C18 C 0.51542(8) 0.62340(14) 0.98404(12) 0.0329(4) Uani 1 1 d .
H18A H 0.5508 0.6470 1.0056 0.049 Uiso 1 1 calc R
H18B H 0.5117 0.5725 0.9447 0.049 Uiso 1 1 calc R
H18C H 0.5082 0.6027 1.0331 0.049 Uiso 1 1 calc R
C19 C 0.48388(8) 0.77854(13) 0.99555(12) 0.0309(4) Uani 1 1 d .
H19A H 0.4578 0.8246 0.9650 0.046 Uiso 1 1 calc R
H19B H 0.5186 0.8044 1.0128 0.046 Uiso 1 1 calc R
H19C H 0.4794 0.7585 1.0474 0.046 Uiso 1 1 calc R
C20 C 0.31988(6) 0.89213(10) 0.63470(10) 0.0148(3) Uani 1 1 d .
C21 C 0.32007(6) 0.91656(11) 0.71474(11) 0.0204(3) Uani 1 1 d .
H21A H 0.3465 0.8944 0.7670 0.024 Uiso 1 1 calc R
C22 C 0.28182(7) 0.97300(12) 0.71817(12) 0.0251(4) Uani 1 1 d .
H22A H 0.2817 0.9886 0.7726 0.030 Uiso 1 1 calc R
C23 C 0.24369(7) 1.00667(12) 0.64191(13) 0.0274(4) Uani 1 1 d .
H23A H 0.2177 1.0458 0.6444 0.033 Uiso 1 1 calc R
C24 C 0.24344(7) 0.98346(12) 0.56242(12) 0.0259(4) Uani 1 1 d .
H24A H 0.2174 1.0069 0.5105 0.031 Uiso 1 1 calc R
C25 C 0.28138(6) 0.92578(11) 0.55836(11) 0.0191(3) Uani 1 1 d .
H25A H 0.2810 0.9095 0.5037 0.023 Uiso 1 1 calc R
C26 C 0.36310(6) 0.80620(10) 0.52485(10) 0.0153(3) Uani 1 1 d .
C27 C 0.38416(6) 0.87623(11) 0.49387(11) 0.0203(3) Uani 1 1 d .
H27A H 0.4028 0.9237 0.5318 0.024 Uiso 1 1 calc R
C28 C 0.37799(7) 0.87673(12) 0.40791(12) 0.0249(4) Uani 1 1 d .
H28A H 0.3915 0.9254 0.3867 0.030 Uiso 1 1 calc R
C29 C 0.35204(7) 0.80601(13) 0.35294(11) 0.0251(4) Uani 1 1 d .
H29A H 0.3481 0.8061 0.2943 0.030 Uiso 1 1 calc R
C30 C 0.33193(7) 0.73549(13) 0.38349(11) 0.0242(3) Uani 1 1 d .
H30A H 0.3146 0.6869 0.3459 0.029 Uiso 1 1 calc R
C31 C 0.33700(6) 0.73552(11) 0.46908(11) 0.0193(3) Uani 1 1 d .
H31A H 0.3227 0.6874 0.4895 0.023 Uiso 1 1 calc R
O1S O 0.22744(6) 0.36127(10) 0.61425(11) 0.0427(4) Uani 1 1 d .
C1S C 0.22685(9) 0.26571(14) 0.62545(14) 0.0369(5) Uani 1 1 d .
H1SA H 0.2116 0.2505 0.6670 0.044 Uiso 1 1 calc R
H1SB H 0.2624 0.2409 0.6476 0.044 Uiso 1 1 calc R
C2S C 0.19389(8) 0.22733(13) 0.53583(13) 0.0320(4) Uani 1 1 d .
H2SA H 0.1698 0.1805 0.5393 0.038 Uiso 1 1 calc R
H2SB H 0.2159 0.2004 0.5092 0.038 Uiso 1 1 calc R
C3S C 0.16404(9) 0.30979(15) 0.48353(14) 0.0393(5) Uani 1 1 d .
H3SA H 0.1758 0.3262 0.4377 0.047 Uiso 1 1 calc R
H3SB H 0.1263 0.2979 0.4564 0.047 Uiso 1 1 calc R
C4S C 0.17711(9) 0.38304(14) 0.55122(15) 0.0397(5) Uani 1 1 d .
H4SA H 0.1770 0.4432 0.5253 0.048 Uiso 1 1 calc R
H4SB H 0.1518 0.3837 0.5778 0.048 Uiso 1 1 calc R

loop_
_atom_site_aniso_label
_atom_site_aniso_U_11
_atom_site_aniso_U_22
_atom_site_aniso_U_33
_atom_site_aniso_U_23
_atom_site_aniso_U_13
_atom_site_aniso_U_12
Ce1 0.01001(5) 0.01108(6) 0.01213(6) 0.000 0.00436(4) 0.000
Fe1 0.01508(14) 0.01089(14) 0.02211(16) 0.000 0.00887(13) 0.000
P1 0.01132(16) 0.01188(17) 0.01413(18) 0.00066(13) 0.00526(14) 0.00074(12)
N1 0.0133(6) 0.0107(6) 0.0186(6) -0.0015(5) 0.0045(5) 0.0001(4)
O1 0.0191(5) 0.0192(6) 0.0151(5) 0.0005(4) 0.0091(4) 0.0013(4)
O2 0.0115(5) 0.0142(5) 0.0185(5) -0.0010(4) 0.0061(4) -0.0015(4)
C1 0.0144(7) 0.0126(7) 0.0226(8) -0.0027(6) 0.0104(6) 0.0001(5)
C2 0.0166(7) 0.0155(8) 0.0324(9) 0.0010(6) 0.0102(7) 0.0022(6)
C3 0.0220(8) 0.0137(8) 0.0423(11) -0.0046(7) 0.0168(8) 0.0004(6)
C4 0.0262(8) 0.0206(8) 0.0320(9) -0.0120(7) 0.0175(7) -0.0056(6)
C5 0.0191(7) 0.0187(8) 0.0215(8) -0.0038(6) 0.0120(6) -0.0027(6)
C6 0.0121(6) 0.0157(7) 0.0107(6) -0.0008(5) 0.0041(5) -0.0021(5)
C7 0.0136(6) 0.0141(7) 0.0126(7) -0.0001(5) 0.0051(5) -0.0008(5)
C8 0.0145(7) 0.0176(7) 0.0182(7) 0.0011(6) 0.0071(6) 0.0008(5)
C9 0.0163(7) 0.0224(8) 0.0222(8) 0.0014(6) 0.0115(6) -0.0025(6)
C10 0.0187(7) 0.0168(7) 0.0174(7) 0.0015(6) 0.0083(6) -0.0046(6)
C11 0.0163(7) 0.0137(7) 0.0116(7) 0.0002(5) 0.0049(6) -0.0010(5)
C12 0.0174(7) 0.0121(7) 0.0196(7) 0.0003(6) 0.0071(6) -0.0006(5)
C13 0.0213(8) 0.0199(8) 0.0210(8) 0.0032(6) 0.0037(7) 0.0030(6)
C14 0.0210(8) 0.0183(8) 0.0222(8) -0.0037(6) 0.0092(7) -0.0002(6)
C15 0.0266(8) 0.0145(8) 0.0342(10) 0.0008(7) 0.0150(8) -0.0021(6)
C16 0.0216(8) 0.0207(8) 0.0158(7) -0.0001(6) 0.0095(6) -0.0023(6)
C17 0.0276(9) 0.0393(11) 0.0234(9) -0.0058(8) 0.0144(7) -0.0117(8)
C18 0.0398(11) 0.0361(11) 0.0232(9) 0.0112(8) 0.0133(8) 0.0092(8)
C19 0.0440(11) 0.0311(10) 0.0260(9) -0.0086(7) 0.0230(9) -0.0105(8)
C20 0.0130(6) 0.0131(7) 0.0190(7) 0.0009(5) 0.0072(6) 0.0008(5)
C21 0.0200(8) 0.0211(8) 0.0209(8) 0.0012(6) 0.0093(7) 0.0039(6)
C22 0.0280(9) 0.0244(9) 0.0278(9) -0.0019(7) 0.0166(7) 0.0060(7)
C23 0.0242(9) 0.0242(9) 0.0368(10) 0.0009(7) 0.0155(8) 0.0100(7)
C24 0.0197(8) 0.0267(9) 0.0280(9) 0.0044(7) 0.0064(7) 0.0099(6)
C25 0.0177(7) 0.0182(8) 0.0203(8) -0.0005(6) 0.0067(6) 0.0028(6)
C26 0.0124(6) 0.0173(7) 0.0169(7) 0.0020(6) 0.0066(6) 0.0033(5)
C27 0.0192(7) 0.0215(8) 0.0218(8) 0.0029(6) 0.0100(7) 0.0013(6)
C28 0.0235(8) 0.0302(9) 0.0258(9) 0.0090(7) 0.0150(7) 0.0038(7)
C29 0.0239(8) 0.0377(10) 0.0161(8) 0.0020(7) 0.0109(7) 0.0071(7)
C30 0.0219(8) 0.0315(9) 0.0189(8) -0.0057(7) 0.0081(7) 0.0016(7)
C31 0.0183(7) 0.0208(8) 0.0197(8) -0.0008(6) 0.0086(6) 0.0009(6)
O1S 0.0413(9) 0.0335(8) 0.0494(10) -0.0134(7) 0.0147(7) -0.0135(6)
C1S 0.0368(11) 0.0374(11) 0.0301(10) 0.0021(9) 0.0072(9) -0.0053(9)
C2S 0.0305(10) 0.0253(9) 0.0360(11) -0.0043(8) 0.0094(8) -0.0038(7)
C3S 0.0416(12) 0.0381(12) 0.0314(11) -0.0002(9) 0.0082(9) 0.0077(9)
C4S 0.0503(13) 0.0280(10) 0.0464(13) -0.0002(9) 0.0255(11) 0.0015(9)

loop_
_atom_type_symbol
_atom_type_description
_atom_type_scat_dispersion_real
_atom_type_scat_dispersion_imag
_atom_type_scat_source
C C 0.0033 0.0016 'International Tables Vol C Tables 4.2.6.8 and 6.1.1.4'
H H 0.0000 0.0000 'International Tables Vol C Tables 4.2.6.8 and 6.1.1.4'
N N 0.0061 0.0033 'International Tables Vol C Tables 4.2.6.8 and 6.1.1.4'
O O 0.0106 0.0060 'International Tables Vol C Tables 4.2.6.8 and 6.1.1.4'
P P 0.1023 0.0942 'International Tables Vol C Tables 4.2.6.8 and 6.1.1.4'
Fe Fe 0.3463 0.8444 'International Tables Vol C Tables 4.2.6.8 and 6.1.1.4'
Ce Ce -0.2486 2.6331 'International Tables Vol C Tables 4.2.6.8 and 6.1.1.4'

loop_
_geom_angle_atom_site_label_1
_geom_angle_atom_site_label_2
_geom_angle_atom_site_label_3
_geom_angle
_geom_angle_site_symmetry_1
_geom_angle_site_symmetry_3
O1 Ce1 O1 173.26(6) 2_656 .
O1 Ce1 O2 86.05(4) 2_656 .
O1 Ce1 O2 90.03(4) . .
O1 Ce1 O2 90.03(4) 2_656 2_656
O1 Ce1 O2 86.05(4) . 2_656
O2 Ce1 O2 108.96(5) . 2_656
O1 Ce1 N1 84.72(4) 2_656 2_656
O1 Ce1 N1 99.65(4) . 2_656
O2 Ce1 N1 169.40(4) . 2_656
O2 Ce1 N1 76.28(4) 2_656 2_656
O1 Ce1 N1 99.65(4) 2_656 .
O1 Ce1 N1 84.72(4) . .
O2 Ce1 N1 76.28(4) . .
O2 Ce1 N1 169.40(4) 2_656 .
N1 Ce1 N1 100.15(6) 2_656 .
C4 Fe1 C4 151.16(10) 2_656 .
C4 Fe1 C3 40.84(7) 2_656 2_656
C4 Fe1 C3 118.37(7) . 2_656
C4 Fe1 C3 118.37(7) 2_656 .
C4 Fe1 C3 40.84(7) . .
C3 Fe1 C3 111.23(10) 2_656 .
C4 Fe1 C2 68.86(7) 2_656 2_656
C4 Fe1 C2 108.94(7) . 2_656
C3 Fe1 C2 40.85(7) 2_656 2_656
C3 Fe1 C2 132.41(7) . 2_656
C4 Fe1 C2 108.94(7) 2_656 .
C4 Fe1 C2 68.86(7) . .
C3 Fe1 C2 132.41(7) 2_656 .
C3 Fe1 C2 40.85(7) . .
C2 Fe1 C2 171.68(9) 2_656 .
C4 Fe1 C5 40.96(6) 2_656 2_656
C4 Fe1 C5 167.21(7) . 2_656
C3 Fe1 C5 68.76(7) 2_656 2_656
C3 Fe1 C5 149.45(7) . 2_656
C2 Fe1 C5 68.82(7) 2_656 2_656
C2 Fe1 C5 115.18(7) . 2_656
C4 Fe1 C5 167.21(7) 2_656 .
C4 Fe1 C5 40.96(6) . .
C3 Fe1 C5 149.45(7) 2_656 .
C3 Fe1 C5 68.76(7) . .
C2 Fe1 C5 115.18(7) 2_656 .
C2 Fe1 C5 68.82(7) . .
C5 Fe1 C5 127.57(9) 2_656 .
C4 Fe1 C1 68.76(6) 2_656 2_656
C4 Fe1 C1 129.55(7) . 2_656
C3 Fe1 C1 68.78(6) 2_656 2_656
C3 Fe1 C1 169.81(7) . 2_656
C2 Fe1 C1 41.04(6) 2_656 2_656
C2 Fe1 C1 146.54(7) . 2_656
C5 Fe1 C1 40.66(6) 2_656 2_656
C5 Fe1 C1 105.77(6) . 2_656
C4 Fe1 C1 129.55(7) 2_656 .
C4 Fe1 C1 68.76(6) . .
C3 Fe1 C1 169.81(7) 2_656 .
C3 Fe1 C1 68.78(6) . .
C2 Fe1 C1 146.54(7) 2_656 .
C2 Fe1 C1 41.04(6) . .
C5 Fe1 C1 105.77(6) 2_656 .
C5 Fe1 C1 40.66(6) . .
C1 Fe1 C1 113.14(8) 2_656 .
N1 P1 C7 114.31(7) . .
N1 P1 C20 111.41(7) . .
C7 P1 C20 105.00(7) . .
N1 P1 C26 112.05(7) . .
C7 P1 C26 106.90(7) . .
C20 P1 C26 106.63(7) . .
C1 N1 P1 123.41(10) . .
C1 N1 Ce1 115.66(9) . .
P1 N1 Ce1 120.89(7) . .
C16 O1 Ce1 166.06(10) . .
C6 O2 Ce1 141.37(9) . .
N1 C1 C5 123.37(14) . .
N1 C1 C2 129.26(14) . .
C5 C1 C2 107.28(14) . .
N1 C1 Fe1 125.03(10) . .
C5 C1 Fe1 68.94(8) . .
C2 C1 Fe1 68.59(9) . .
C3 C2 C1 108.07(15) . .
C3 C2 Fe1 69.41(9) . .
C1 C2 Fe1 70.37(9) . .
C3 C2 H2A 126.0 . .
C1 C2 H2A 126.0 . .
Fe1 C2 H2A 126.0 . .
C4 C3 C2 108.13(15) . .
C4 C3 Fe1 69.23(9) . .
C2 C3 Fe1 69.74(9) . .
C4 C3 H3A 125.9 . .
C2 C3 H3A 125.9 . .
Fe1 C3 H3A 125.9 . .
C3 C4 C5 108.33(15) . .
C3 C4 Fe1 69.93(10) . .
C5 C4 Fe1 70.19(9) . .
C3 C4 H4A 125.8 . .
C5 C4 H4A 125.8 . .
Fe1 C4 H4A 125.8 . .
C4 C5 C1 108.17(15) . .
C4 C5 Fe1 68.85(9) . .
C1 C5 Fe1 70.40(9) . .
C4 C5 H5A 125.9 . .
C1 C5 H5A 125.9 . .
Fe1 C5 H5A 125.9 . .
O2 C6 C7 118.50(13) . .
O2 C6 C11 123.03(13) . .
C7 C6 C11 118.46(13) . .
C8 C7 C6 121.52(14) . .
C8 C7 P1 119.71(11) . .
C6 C7 P1 118.67(11) . .
C9 C8 C7 119.54(14) . .
C9 C8 H8A 120.2 . .
C7 C8 H8A 120.2 . .
C8 C9 C10 119.44(14) . .
C8 C9 H9A 120.3 . .
C10 C9 H9A 120.3 . .
C11 C10 C9 123.06(14) . .
C11 C10 H10A 118.5 . .
C9 C10 H10A 118.5 . .
C10 C11 C6 117.74(14) . .
C10 C11 C12 121.11(13) . .
C6 C11 C12 121.15(13) . .
C15 C12 C11 111.82(13) . .
C15 C12 C14 107.89(13) . .
C11 C12 C14 109.42(12) . .
C15 C12 C13 107.00(13) . .
C11 C12 C13 109.88(13) . .
C14 C12 C13 110.79(13) . .
C12 C13 H13A 109.5 . .
C12 C13 H13B 109.5 . .
H13A C13 H13B 109.5 . .
C12 C13 H13C 109.5 . .
H13A C13 H13C 109.5 . .
H13B C13 H13C 109.5 . .
C12 C14 H14A 109.5 . .
C12 C14 H14B 109.5 . .
H14A C14 H14B 109.5 . .
C12 C14 H14C 109.5 . .
H14A C14 H14C 109.5 . .
H14B C14 H14C 109.5 . .
C12 C15 H15A 109.5 . .
C12 C15 H15B 109.5 . .
H15A C15 H15B 109.5 . .
C12 C15 H15C 109.5 . .
H15A C15 H15C 109.5 . .
H15B C15 H15C 109.5 . .
O1 C16 C18 108.09(13) . .
O1 C16 C19 109.19(13) . .
C18 C16 C19 109.93(15) . .
O1 C16 C17 108.91(13) . .
C18 C16 C17 111.16(15) . .
C19 C16 C17 109.51(14) . .
C16 C17 H17A 109.5 . .
C16 C17 H17B 109.5 . .
H17A C17 H17B 109.5 . .
C16 C17 H17C 109.5 . .
H17A C17 H17C 109.5 . .
H17B C17 H17C 109.5 . .
C16 C18 H18A 109.5 . .
C16 C18 H18B 109.5 . .
H18A C18 H18B 109.5 . .
C16 C18 H18C 109.5 . .
H18A C18 H18C 109.5 . .
H18B C18 H18C 109.5 . .
C16 C19 H19A 109.5 . .
C16 C19 H19B 109.5 . .
H19A C19 H19B 109.5 . .
C16 C19 H19C 109.5 . .
H19A C19 H19C 109.5 . .
H19B C19 H19C 109.5 . .
C25 C20 C21 119.59(14) . .
C25 C20 P1 122.80(12) . .
C21 C20 P1 117.54(12) . .
C22 C21 C20 120.19(15) . .
C22 C21 H21A 119.9 . .
C20 C21 H21A 119.9 . .
C21 C22 C23 119.97(16) . .
C21 C22 H22A 120.0 . .
C23 C22 H22A 120.0 . .
C24 C23 C22 120.23(15) . .
C24 C23 H23A 119.9 . .
C22 C23 H23A 119.9 . .
C23 C24 C25 120.15(16) . .
C23 C24 H24A 119.9 . .
C25 C24 H24A 119.9 . .
C24 C25 C20 119.86(15) . .
C24 C25 H25A 120.1 . .
C20 C25 H25A 120.1 . .
C27 C26 C31 119.27(15) . .
C27 C26 P1 118.45(12) . .
C31 C26 P1 122.23(12) . .
C28 C27 C26 120.34(16) . .
C28 C27 H27A 119.8 . .
C26 C27 H27A 119.8 . .
C27 C28 C29 119.95(16) . .
C27 C28 H28A 120.0 . .
C29 C28 H28A 120.0 . .
C30 C29 C28 120.10(16) . .
C30 C29 H29A 119.9 . .
C28 C29 H29A 119.9 . .
C29 C30 C31 120.26(16) . .
C29 C30 H30A 119.9 . .
C31 C30 H30A 119.9 . .
C30 C31 C26 120.04(16) . .
C30 C31 H31A 120.0 . .
C26 C31 H31A 120.0 . .
C4S O1S C1S 105.10(15) . .
O1S C1S C2S 105.78(16) . .
O1S C1S H1SA 110.6 . .
C2S C1S H1SA 110.6 . .
O1S C1S H1SB 110.6 . .
C2S C1S H1SB 110.6 . .
H1SA C1S H1SB 108.7 . .
C1S C2S C3S 104.16(16) . .
C1S C2S H2SA 110.9 . .
C3S C2S H2SA 110.9 . .
C1S C2S H2SB 110.9 . .
C3S C2S H2SB 110.9 . .
H2SA C2S H2SB 108.9 . .
C4S C3S C2S 103.09(17) . .
C4S C3S H3SA 111.1 . .
C2S C3S H3SA 111.1 . .
C4S C3S H3SB 111.1 . .
C2S C3S H3SB 111.1 . .
H3SA C3S H3SB 109.1 . .
O1S C4S C3S 105.34(17) . .
O1S C4S H4SA 110.7 . .
C3S C4S H4SA 110.7 . .
O1S C4S H4SB 110.7 . .
C3S C4S H4SB 110.7 . .
H4SA C4S H4SB 108.8 . .

loop_
_geom_bond_atom_site_label_1
_geom_bond_atom_site_label_2
_geom_bond_distance
_geom_bond_site_symmetry_2
Ce1 O1 2.0932(11) 2_656
Ce1 O1 2.0932(11) .
Ce1 O2 2.2670(10) .
Ce1 O2 2.2670(10) 2_656
Ce1 N1 2.5183(12) 2_656
Ce1 N1 2.5183(12) .
Fe1 C4 2.0304(17) 2_656
Fe1 C4 2.0304(17) .
Fe1 C3 2.0395(16) 2_656
Fe1 C3 2.0395(16) .
Fe1 C2 2.0438(16) 2_656
Fe1 C2 2.0438(16) .
Fe1 C5 2.0482(16) 2_656
Fe1 C5 2.0482(16) .
Fe1 C1 2.0677(15) 2_656
Fe1 C1 2.0677(15) .
P1 N1 1.5982(13) .
P1 C7 1.7914(15) .
P1 C20 1.8080(15) .
P1 C26 1.8096(16) .
N1 C1 1.4147(19) .
O1 C16 1.4190(18) .
O2 C6 1.3237(17) .
C1 C5 1.430(2) .
C1 C2 1.441(2) .
C2 C3 1.425(2) .
C2 H2A 1.0000 .
C3 C4 1.420(3) .
C3 H3A 1.0000 .
C4 C5 1.427(2) .
C4 H4A 1.0000 .
C5 H5A 1.0000 .
C6 C7 1.417(2) .
C6 C11 1.432(2) .
C7 C8 1.400(2) .
C8 C9 1.381(2) .
C8 H8A 0.9500 .
C9 C10 1.394(2) .
C9 H9A 0.9500 .
C10 C11 1.393(2) .
C10 H10A 0.9500 .
C11 C12 1.537(2) .
C12 C15 1.537(2) .
C12 C14 1.536(2) .
C12 C13 1.540(2) .
C13 H13A 0.9800 .
C13 H13B 0.9800 .
C13 H13C 0.9800 .
C14 H14A 0.9800 .
C14 H14B 0.9800 .
C14 H14C 0.9800 .
C15 H15A 0.9800 .
C15 H15B 0.9800 .
C15 H15C 0.9800 .
C16 C18 1.521(2) .
C16 C19 1.525(2) .
C16 C17 1.523(2) .
C17 H17A 0.9800 .
C17 H17B 0.9800 .
C17 H17C 0.9800 .
C18 H18A 0.9800 .
C18 H18B 0.9800 .
C18 H18C 0.9800 .
C19 H19A 0.9800 .
C19 H19B 0.9800 .
C19 H19C 0.9800 .
C20 C25 1.394(2) .
C20 C21 1.397(2) .
C21 C22 1.387(2) .
C21 H21A 0.9500 .
C22 C23 1.389(3) .
C22 H22A 0.9500 .
C23 C24 1.383(3) .
C23 H23A 0.9500 .
C24 C25 1.394(2) .
C24 H24A 0.9500 .
C25 H25A 0.9500 .
C26 C27 1.398(2) .
C26 C31 1.396(2) .
C27 C28 1.389(2) .
C27 H27A 0.9500 .
C28 C29 1.390(3) .
C28 H28A 0.9500 .
C29 C30 1.384(3) .
C29 H29A 0.9500 .
C30 C31 1.393(2) .
C30 H30A 0.9500 .
C31 H31A 0.9500 .
O1S C4S 1.422(3) .
O1S C1S 1.424(3) .
C1S C2S 1.524(3) .
C1S H1SA 0.9900 .
C1S H1SB 0.9900 .
C2S C3S 1.537(3) .
C2S H2SA 0.9900 .
C2S H2SB 0.9900 .
C3S C4S 1.505(3) .
C3S H3SA 0.9900 .
C3S H3SB 0.9900 .
C4S H4SA 0.9900 .
C4S H4SB 0.9900 .
